data_4330785
loop_
_publ_author_name
'Tatsunori Sakaguchi'
'Yoji Kobayashi'
'Takeshi Yajima'
'Masatoshi Ohkura'
'C\'edric Tassel'
'Fumitaka Takeiri'
'Shingo Mitsuoka'
'Hiroshi Ohkubo'
'Takafumi Yamamoto'
'Jung eun Kim'
'Naruki Tsuji'
'Akihiko Fujihara'
'Yoshitaka Matsushita'
'James Hester'
'Maxim Avdeev'
'Kenji Ohoyama'
'Hiroshi Kageyama'

_publ_contact_author_name 'Hiroshi Kageyama'
_publ_section_title
;
 Oxyhydrides of (Ca,Sr,Ba)TiO3 Perovskite Solid Solutions
;
_journal_name_full 'Inorganic Chemistry'
_journal_page_first 11371
_journal_page_last 11376
_journal_paper_doi 10.1021/ic300859n
_journal_volume 51
_journal_year 2012
_chemical_formula_sum 'Ca0.2 H0.2 O2.8 Sr0.8 Ti'
_chemical_formula_weight 170.95
_chemical_name_common 'strontium calcium titanium oxyhydride'
_chemical_name_systematic 'strontium calcium titanium oxyhydride'
_space_group_IT_number 140
_symmetry_cell_setting tetragonal
_symmetry_Int_Tables_number 140
_symmetry_space_group_name_Hall '-I 4 2c'
_symmetry_space_group_name_H-M 'I 4/m c m'
_cell_angle_alpha 90.0
_cell_angle_beta 90.0
_cell_angle_gamma 90.0
_cell_formula_units_Z 4
_cell_length_a 5.50506(4)
_cell_length_b 5.50506
_cell_length_c 7.7972(1)
_cell_volume 236.299(3)
_computing_structure_refinement GSAS
_diffrn_ambient_temperature 300
_diffrn_radiation_probe neutron
_diffrn_radiation_wavelength 1.85
_pd_block_id 2012-03-01T21:27|C2S8-R-N-RIET2ERROR_phase1|yoji||
_pd_phase_name 'from C:/gsas/MyWork/ATOH/C2S8-r-x/C2S8-R-X-1.EXP'
_refine_ls_matrix_type full
_refine_ls_number_parameters 2
_refine_ls_number_restraints 0
_refine_ls_shift/su_max 0.06
_refine_ls_shift/su_mean 0.06
_cod_data_source_file ic300859n_C2S8TiOH.cif
_cod_data_source_block C2S8-R-N-RIET2ERROR_phase_1
_cod_original_cell_volume 236.299
_cod_original_formula_sum 'Ca0.20 H0.2 O2.8 Sr0.80 Ti'
_cod_database_code 4330785

loop_
_symmetry_equiv_pos_site_id
_symmetry_equiv_pos_as_xyz
1 +x,+y,+z
2 -y,+x,+z
3 -x,-y,+z
4 +y,-x,+z
5 -x,+y,+z+1/2
6 -y,-x,+z+1/2
7 +x,-y,+z+1/2
8 +y,+x,+z+1/2
-1 -x,-y,-z
-2 +y,-x,-z
-3 +x,+y,-z
-4 -y,+x,-z
-5 +x,-y,-z+1/2
-6 +y,+x,-z+1/2
-7 -x,+y,-z+1/2
-8 -y,-x,-z+1/2
101 +x+1/2,+y+1/2,+z+1/2
102 -y+1/2,+x+1/2,+z+1/2
103 -x+1/2,-y+1/2,+z+1/2
104 +y+1/2,-x+1/2,+z+1/2
105 -x+1/2,+y+1/2,+z
106 -y+1/2,-x+1/2,+z
107 +x+1/2,-y+1/2,+z
108 +y+1/2,+x+1/2,+z
-101 -x+1/2,-y+1/2,-z+1/2
-102 +y+1/2,-x+1/2,-z+1/2
-103 +x+1/2,+y+1/2,-z+1/2
-104 -y+1/2,+x+1/2,-z+1/2
-105 +x+1/2,-y+1/2,-z
-106 +y+1/2,+x+1/2,-z
-107 -x+1/2,+y+1/2,-z
-108 -y+1/2,-x+1/2,-z

loop_
_atom_site_type_symbol
_atom_site_label
_atom_site_fract_x
_atom_site_fract_y
_atom_site_fract_z
_atom_site_occupancy
_atom_site_thermal_displace_type
_atom_site_U_iso_or_equiv
_atom_site_symmetry_multiplicity
Ca Ca1 0.0 0.5 0.25 0.2 Uiso 0.013(1) 4
Ti Ti1 0.0 0.0 0.0 1.0 Uiso 0.00128 4
O O1 0.0 0.0 0.25 0.932(6) Uiso 0.0126(8) 4
O O2 0.2387(5) 0.7387(5) 0.0 0.932(6) Uiso 0.0126(8) 8
Sr Sr 0.0 0.5 0.25 0.8 Uiso 0.013(1) 4
H H1 0.0 0.0 0.25 0.068(6) Uiso 0.0126(8) 4
H H2 0.2387(5) 0.7387(5) 0.0 0.068(6) Uiso 0.0126(8) 8

loop_
_atom_type_symbol
_atom_type_number_in_cell
Ca 0.8
Ti 4.0
O 11.183
Sr 3.2
H 0.817
